data_2311252
loop_
_publ_author_name
'Krishnamurthy, M. S.'
'Nagarajaiah, H.'
'Begum, Noor Shahina'

_publ_section_title
;
 Crystal structure of ethyl
 5-(3-fluoro-phen-yl)-2-[(4-fluoro-phen-yl)methyl-idene]-7-methyl-3-oxo-2H,3H,5H-[1,3]thia-zolo[3,2-a]pyrimidine-6-carboxyl-ate.
;
_journal_coeditor_code LH5711
_journal_issue 'Pt 11'
_journal_name_full 'Acta crystallographica. Section E, Structure reports online'
_journal_page_first o1187
_journal_page_last 8
_journal_paper_doi 10.1107/S1600536814023010
_journal_volume 70
_journal_year 2014
_chemical_formula_iupac 'C23 H18 F2 N2 O3 S'
_chemical_formula_moiety 'C23 H18 F2 N2 O3 S'
_chemical_formula_sum 'C23 H18 F2 N2 O3 S'
_chemical_formula_weight 440.45
_chemical_name_systematic
'Ethyl 5-(3-fluorophenyl)-2-[(4-fluorophenyl)methylidene]-7-methyl-3-oxo-2<i>H</i>,3<i>H</i>,5<i>H</i>-[1,3]thiazolo[3,2-<i>a</i>]pyrimidine-6-carboxylate'
_space_group_IT_number 14
_space_group_name_Hall '-P 2yn'
_space_group_name_H-M_alt 'P 1 21/n 1'
_symmetry_cell_setting monoclinic
_symmetry_space_group_name_Hall '-P 2yn'
_symmetry_space_group_name_H-M 'P 1 21/n 1'
_atom_sites_solution_hydrogens geom
_atom_sites_solution_primary direct
_atom_sites_solution_secondary difmap
_audit_creation_method SHELXL-97
_cell_angle_alpha 90.00
_cell_angle_beta 92.1590(10)
_cell_angle_gamma 90.00
_cell_formula_units_Z 4
_cell_length_a 9.4358(5)
_cell_length_b 10.7862(6)
_cell_length_c 20.2246(11)
_cell_measurement_reflns_used 4480
_cell_measurement_temperature 100(2)
_cell_measurement_theta_max 26.99
_cell_measurement_theta_min 2.14
_cell_volume 2056.93(19)
_computing_cell_refinement
;
SAINT-Plus (Bruker, 1998)
;
_computing_data_collection
;
SMART (Bruker, 1998)
;
_computing_data_reduction
;
SAINT-Plus (Bruker, 1998)
;
_computing_molecular_graphics
;
ORTEP-3 for Windows (Farrugia, 2012) and CAMERON (Watkin <i>et al.</i>,
1996)
;
_computing_publication_material
;
WinGX (Farrugia, 2012)
;
_computing_structure_refinement
;
SHELXL97 (Sheldrick, 2008)
;
_computing_structure_solution
;
SHELXS97 (Sheldrick, 2008)
;
_diffrn_ambient_temperature 100(2)
_diffrn_measured_fraction_theta_full 0.999
_diffrn_measured_fraction_theta_max 0.999
_diffrn_measurement_device_type 'Bruker SMART APEX'
_diffrn_measurement_method '\w scans'
_diffrn_radiation_monochromator graphite
_diffrn_radiation_source 'fine-focus sealed tube'
_diffrn_radiation_type MoK\a
_diffrn_radiation_wavelength 0.71073
_diffrn_reflns_av_R_equivalents 0.0257
_diffrn_reflns_av_sigmaI/netI 0.0248
_diffrn_reflns_limit_h_max 12
_diffrn_reflns_limit_h_min -11
_diffrn_reflns_limit_k_max 11
_diffrn_reflns_limit_k_min -13
_diffrn_reflns_limit_l_max 25
_diffrn_reflns_limit_l_min -25
_diffrn_reflns_number 15631
_diffrn_reflns_theta_full 26.99
_diffrn_reflns_theta_max 26.99
_diffrn_reflns_theta_min 2.14
_exptl_absorpt_coefficient_mu 0.204
_exptl_absorpt_correction_T_max 0.9681
_exptl_absorpt_correction_T_min 0.9643
_exptl_absorpt_correction_type multi-scan
_exptl_absorpt_process_details
;
(SADABS; Bruker, 1998)
;
_exptl_crystal_colour yellow
_exptl_crystal_density_diffrn 1.422
_exptl_crystal_density_method 'not measured'
_exptl_crystal_description block
_exptl_crystal_F_000 912
_exptl_crystal_size_max 0.18
_exptl_crystal_size_mid 0.16
_exptl_crystal_size_min 0.16
_refine_diff_density_max 0.437
_refine_diff_density_min -0.234
_refine_ls_extinction_method none
_refine_ls_goodness_of_fit_ref 1.062
_refine_ls_hydrogen_treatment constr
_refine_ls_matrix_type full
_refine_ls_number_parameters 282
_refine_ls_number_reflns 4480
_refine_ls_number_restraints 0
_refine_ls_restrained_S_all 1.062
_refine_ls_R_factor_all 0.0474
_refine_ls_R_factor_gt 0.0401
_refine_ls_shift/su_max 0.001
_refine_ls_shift/su_mean 0.000
_refine_ls_structure_factor_coef Fsqd
_refine_ls_weighting_details 'calc w=1/[\s^2^(Fo^2^)+(0.0546P)^2^+0.9996P] where P=(Fo^2^+2Fc^2^)/3'
_refine_ls_weighting_scheme calc
_refine_ls_wR_factor_gt 0.1003
_refine_ls_wR_factor_ref 0.1040
_reflns_number_gt 3890
_reflns_number_total 4480
_reflns_threshold_expression I>2\s(I)
_cod_data_source_file lh5711sup1.cif
_cod_data_source_block I
_cod_original_sg_symbol_H-M 'P 21/n'
_cod_database_code 2311252

loop_
_symmetry_equiv_pos_as_xyz
'x, y, z'
'-x+1/2, y+1/2, -z+1/2'
'-x, -y, -z'
'x-1/2, -y-1/2, z-1/2'

loop_
_atom_site_type_symbol
_atom_site_label
_atom_site_fract_x
_atom_site_fract_y
_atom_site_fract_z
_atom_site_U_iso_or_equiv
_atom_site_adp_type
_atom_site_calc_flag
_atom_site_refinement_flags
_atom_site_occupancy
_atom_site_symmetry_multiplicity
S S1 0.88687(4) 0.19204(3) 0.034764(17) 0.01589(11) Uani d . 1 1
F F2 0.38224(11) -0.20262(10) 0.14390(5) 0.0344(3) Uani d . 1 1
N N1 1.02387(12) 0.21900(11) -0.07291(6) 0.0130(2) Uani d . 1 1
O O1 0.95802(11) 0.05123(9) -0.13566(5) 0.0168(2) Uani d . 1 1
O O3 1.32012(11) 0.35754(11) -0.18945(5) 0.0234(3) Uani d . 1 1
N N2 1.08494(13) 0.36112(12) 0.01251(6) 0.0178(3) Uani d . 1 1
F F1 0.83639(12) 0.28603(11) -0.33642(5) 0.0364(3) Uani d . 1 1
C C6 1.20222(15) 0.37625(13) -0.09169(7) 0.0168(3) Uani d . 1 1
C C2 0.86191(15) 0.08022(13) -0.02757(7) 0.0136(3) Uani d . 1 1
C C17 0.77697(14) -0.01947(13) -0.02952(7) 0.0145(3) Uani d . 1 1
H H17 0.7813 -0.0677 -0.0687 0.017 Uiso calc R 1 1
C C9 1.01253(15) 0.27081(13) -0.01116(7) 0.0138(3) Uani d . 1 1
C C11 0.99691(15) 0.34259(14) -0.17420(7) 0.0160(3) Uani d . 1 1
C C5 1.10183(15) 0.28309(13) -0.12475(7) 0.0144(3) Uani d . 1 1
H H5 1.1592 0.2205 -0.1485 0.017 Uiso calc R 1 1
C C18 0.67908(15) -0.06573(13) 0.01880(7) 0.0157(3) Uani d . 1 1
C C21 0.48097(17) -0.15811(16) 0.10318(8) 0.0240(3) Uani d . 1 1
C C7 1.19145(15) 0.40940(13) -0.02781(8) 0.0175(3) Uani d . 1 1
C C16 0.96568(17) 0.28569(15) -0.23478(8) 0.0202(3) Uani d . 1 1
H H16 1.0110 0.2107 -0.2466 0.024 Uiso calc R 1 1
C C3 0.94988(14) 0.11093(13) -0.08497(7) 0.0135(3) Uani d . 1 1
C C20 0.48715(17) -0.20784(15) 0.04067(9) 0.0236(3) Uani d . 1 1
H H20 0.4247 -0.2726 0.0267 0.028 Uiso calc R 1 1
C C19 0.58648(16) -0.16121(14) -0.00123(8) 0.0195(3) Uani d . 1 1
H H19 0.5921 -0.1946 -0.0445 0.023 Uiso calc R 1 1
C C23 0.67034(16) -0.01971(15) 0.08349(8) 0.0202(3) Uani d . 1 1
H H23 0.7331 0.0442 0.0983 0.024 Uiso calc R 1 1
C C15 0.86709(17) 0.34154(16) -0.27702(7) 0.0243(4) Uani d . 1 1
C C10 1.31041(16) 0.42857(15) -0.13541(8) 0.0235(3) Uani d . 1 1
O O2 1.37971(16) 0.52124(13) -0.12605(8) 0.0448(4) Uani d . 1 1
C C13 0.83007(17) 0.50531(16) -0.20222(9) 0.0266(4) Uani d . 1 1
H H13 0.7836 0.5800 -0.1908 0.032 Uiso calc R 1 1
C C12 0.92960(16) 0.45299(15) -0.15833(8) 0.0206(3) Uani d . 1 1
H H12 0.9519 0.4926 -0.1173 0.025 Uiso calc R 1 1
C C1 1.28965(17) 0.49369(16) 0.01043(9) 0.0253(4) Uani d . 1 1
H H1A 1.3665 0.5199 -0.0177 0.038 Uiso calc R 1 1
H H1B 1.3296 0.4498 0.0493 0.038 Uiso calc R 1 1
H H1C 1.2373 0.5667 0.0248 0.038 Uiso calc R 1 1
C C22 0.57151(17) -0.06610(15) 0.12598(8) 0.0235(3) Uani d . 1 1
H H22 0.5663 -0.0352 0.1698 0.028 Uiso calc R 1 1
C C14 0.79808(17) 0.44933(16) -0.26257(8) 0.0265(4) Uani d . 1 1
H H14 0.7303 0.4846 -0.2930 0.032 Uiso calc R 1 1
C C8 1.41942(18) 0.39730(18) -0.23844(9) 0.0309(4) Uani d . 1 1
H H8A 1.5130 0.4160 -0.2170 0.037 Uiso calc R 1 1
H H8B 1.3840 0.4728 -0.2615 0.037 Uiso calc R 1 1
C C4 1.4318(2) 0.29285(19) -0.28635(9) 0.0358(4) Uani d . 1 1
H H4A 1.4729 0.2205 -0.2635 0.054 Uiso calc R 1 1
H H4B 1.4931 0.3178 -0.3221 0.054 Uiso calc R 1 1
H H4C 1.3375 0.2717 -0.3050 0.054 Uiso calc R 1 1

loop_
_atom_site_aniso_label
_atom_site_aniso_U_11
_atom_site_aniso_U_22
_atom_site_aniso_U_33
_atom_site_aniso_U_12
_atom_site_aniso_U_13
_atom_site_aniso_U_23
S1 0.01805(19) 0.01604(19) 0.01374(18) -0.00094(13) 0.00276(13) -0.00157(13)
F2 0.0247(5) 0.0389(6) 0.0406(6) -0.0027(4) 0.0143(4) 0.0164(5)
N1 0.0131(6) 0.0139(6) 0.0121(5) -0.0001(4) 0.0003(4) 0.0014(4)
O1 0.0185(5) 0.0175(5) 0.0147(5) -0.0020(4) 0.0024(4) -0.0026(4)
O3 0.0197(6) 0.0269(6) 0.0238(6) -0.0057(5) 0.0057(4) 0.0064(5)
N2 0.0167(6) 0.0160(6) 0.0206(6) -0.0004(5) -0.0012(5) -0.0029(5)
F1 0.0456(7) 0.0419(6) 0.0206(5) -0.0067(5) -0.0127(5) 0.0051(4)
C6 0.0127(7) 0.0136(7) 0.0238(7) -0.0002(5) -0.0023(6) 0.0026(6)
C2 0.0131(6) 0.0147(7) 0.0131(6) 0.0026(5) -0.0002(5) 0.0006(5)
C17 0.0130(7) 0.0154(7) 0.0152(7) 0.0028(5) 0.0000(5) 0.0014(5)
C9 0.0133(6) 0.0139(6) 0.0143(6) 0.0030(5) -0.0002(5) 0.0009(5)
C11 0.0126(7) 0.0176(7) 0.0178(7) -0.0033(5) 0.0008(5) 0.0060(6)
C5 0.0120(6) 0.0147(7) 0.0167(7) -0.0012(5) 0.0022(5) 0.0025(5)
C18 0.0132(7) 0.0133(7) 0.0207(7) 0.0033(5) 0.0014(5) 0.0053(6)
C21 0.0165(7) 0.0255(8) 0.0306(8) 0.0042(6) 0.0085(6) 0.0141(7)
C7 0.0125(7) 0.0124(7) 0.0273(8) 0.0010(5) -0.0025(6) -0.0005(6)
C16 0.0215(8) 0.0192(7) 0.0198(7) -0.0027(6) 0.0003(6) 0.0050(6)
C3 0.0116(6) 0.0144(7) 0.0142(6) 0.0012(5) -0.0017(5) 0.0020(5)
C20 0.0157(7) 0.0179(8) 0.0373(9) -0.0015(6) 0.0006(6) 0.0084(7)
C19 0.0164(7) 0.0169(7) 0.0252(8) 0.0022(6) 0.0001(6) 0.0041(6)
C23 0.0191(7) 0.0193(7) 0.0222(7) 0.0007(6) 0.0021(6) 0.0044(6)
C15 0.0247(8) 0.0309(9) 0.0169(7) -0.0095(7) -0.0038(6) 0.0071(7)
C10 0.0166(7) 0.0215(8) 0.0323(9) -0.0025(6) 0.0007(6) 0.0042(7)
O2 0.0439(8) 0.0382(8) 0.0535(9) -0.0277(7) 0.0159(7) -0.0068(7)
C13 0.0195(8) 0.0275(9) 0.0329(9) 0.0055(6) 0.0019(7) 0.0090(7)
C12 0.0186(7) 0.0208(8) 0.0226(7) 0.0010(6) 0.0010(6) 0.0039(6)
C1 0.0181(8) 0.0214(8) 0.0361(9) -0.0035(6) -0.0021(7) -0.0083(7)
C22 0.0237(8) 0.0254(8) 0.0217(8) 0.0044(6) 0.0059(6) 0.0072(6)
C14 0.0171(7) 0.0336(9) 0.0285(8) -0.0019(6) -0.0037(6) 0.0160(7)
C8 0.0229(8) 0.0393(10) 0.0311(9) -0.0082(7) 0.0091(7) 0.0114(8)
C4 0.0371(10) 0.0491(12) 0.0219(8) -0.0069(9) 0.0088(7) 0.0084(8)

loop_
_atom_type_symbol
_atom_type_description
_atom_type_scat_dispersion_real
_atom_type_scat_dispersion_imag
_atom_type_scat_source
C C 0.0033 0.0016 'International Tables Vol C Tables 4.2.6.8 and 6.1.1.4'
H H 0.0000 0.0000 'International Tables Vol C Tables 4.2.6.8 and 6.1.1.4'
F F 0.0171 0.0103 'International Tables Vol C Tables 4.2.6.8 and 6.1.1.4'
N N 0.0061 0.0033 'International Tables Vol C Tables 4.2.6.8 and 6.1.1.4'
O O 0.0106 0.0060 'International Tables Vol C Tables 4.2.6.8 and 6.1.1.4'
S S 0.1246 0.1234 'International Tables Vol C Tables 4.2.6.8 and 6.1.1.4'

loop_
_geom_angle_atom_site_label_1
_geom_angle_atom_site_label_2
_geom_angle_atom_site_label_3
_geom_angle
C9 S1 C2 91.59(7)
C3 N1 C9 116.66(12)
C3 N1 C5 122.30(11)
C9 N1 C5 120.84(12)
C10 O3 C8 116.91(13)
C9 N2 C7 116.55(12)
C7 C6 C10 123.20(14)
C7 C6 C5 121.96(13)
C10 C6 C5 114.84(13)
C17 C2 C3 120.36(13)
C17 C2 S1 129.53(11)
C3 C2 S1 110.09(10)
C2 C17 C18 130.38(13)
C2 C17 H17 114.8
C18 C17 H17 114.8
N2 C9 N1 126.38(13)
N2 C9 S1 122.40(11)
N1 C9 S1 111.18(10)
C16 C11 C12 119.77(14)
C16 C11 C5 120.22(13)
C12 C11 C5 120.00(13)
N1 C5 C6 108.45(11)
N1 C5 C11 109.58(11)
C6 C5 C11 112.94(12)
N1 C5 H5 108.6
C6 C5 H5 108.6
C11 C5 H5 108.6
C19 C18 C23 118.12(13)
C19 C18 C17 117.51(13)
C23 C18 C17 124.36(14)
F2 C21 C20 118.31(15)
F2 C21 C22 118.93(15)
C20 C21 C22 122.76(14)
C6 C7 N2 122.33(13)
C6 C7 C1 126.18(14)
N2 C7 C1 111.43(13)
C15 C16 C11 117.95(15)
C15 C16 H16 121.0
C11 C16 H16 121.0
O1 C3 N1 123.41(12)
O1 C3 C2 126.46(13)
N1 C3 C2 110.13(12)
C21 C20 C19 118.32(15)
C21 C20 H20 120.8
C19 C20 H20 120.8
C20 C19 C18 121.37(15)
C20 C19 H19 119.3
C18 C19 H19 119.3
C22 C23 C18 120.98(15)
C22 C23 H23 119.5
C18 C23 H23 119.5
F1 C15 C14 118.29(15)
F1 C15 C16 118.06(16)
C14 C15 C16 123.65(15)
O2 C10 O3 123.27(15)
O2 C10 C6 127.00(16)
O3 C10 C6 109.72(13)
C14 C13 C12 120.42(16)
C14 C13 H13 119.8
C12 C13 H13 119.8
C13 C12 C11 120.25(15)
C13 C12 H12 119.9
C11 C12 H12 119.9
C7 C1 H1A 109.5
C7 C1 H1B 109.5
H1A C1 H1B 109.5
C7 C1 H1C 109.5
H1A C1 H1C 109.5
H1B C1 H1C 109.5
C21 C22 C23 118.42(15)
C21 C22 H22 120.8
C23 C22 H22 120.8
C15 C14 C13 117.95(15)
C15 C14 H14 121.0
C13 C14 H14 121.0
O3 C8 C4 106.72(14)
O3 C8 H8A 110.4
C4 C8 H8A 110.4
O3 C8 H8B 110.4
C4 C8 H8B 110.4
H8A C8 H8B 108.6
C8 C4 H4A 109.5
C8 C4 H4B 109.5
H4A C4 H4B 109.5
C8 C4 H4C 109.5
H4A C4 H4C 109.5
H4B C4 H4C 109.5

loop_
_geom_bond_atom_site_label_1
_geom_bond_atom_site_label_2
_geom_bond_distance
S1 C9 1.7531(14)
S1 C2 1.7542(14)
F2 C21 1.3544(17)
N1 C3 1.3758(18)
N1 C9 1.3761(18)
N1 C5 1.4753(17)
O1 C3 1.2154(17)
O3 C10 1.341(2)
O3 C8 1.4538(18)
N2 C9 1.2728(19)
N2 C7 1.4171(19)
F1 C15 1.3636(19)
C6 C7 1.348(2)
C6 C10 1.487(2)
C6 C5 1.519(2)
C2 C17 1.341(2)
C2 C3 1.4897(18)
C17 C18 1.4578(19)
C17 H17 0.9500
C11 C16 1.392(2)
C11 C12 1.393(2)
C11 C5 1.5222(19)
C5 H5 1.0000
C18 C19 1.401(2)
C18 C23 1.405(2)
C21 C20 1.376(2)
C21 C22 1.378(2)
C7 C1 1.493(2)
C16 C15 1.378(2)
C16 H16 0.9500
C20 C19 1.382(2)
C20 H20 0.9500
C19 H19 0.9500
C23 C22 1.385(2)
C23 H23 0.9500
C15 C14 1.370(3)
C10 O2 1.206(2)
C13 C14 1.385(2)
C13 C12 1.388(2)
C13 H13 0.9500
C12 H12 0.9500
C1 H1A 0.9800
C1 H1B 0.9800
C1 H1C 0.9800
C22 H22 0.9500
C14 H14 0.9500
C8 C4 1.493(3)
C8 H8A 0.9900
C8 H8B 0.9900
C4 H4A 0.9800
C4 H4B 0.9800
C4 H4C 0.9800

loop_
_geom_hbond_atom_site_label_D
_geom_hbond_atom_site_label_H
_geom_hbond_atom_site_label_A
_geom_hbond_site_symmetry_A
_geom_hbond_distance_DH
_geom_hbond_distance_HA
_geom_hbond_distance_DA
_geom_hbond_angle_DHA
C19 H19 F1 2_644 0.95 2.534 3.437(2) 159
C13 H13 F1 2_654 0.95 2.563 3.513(2) 178
C14 H14 O1 2_654 0.95 2.359 3.303(2) 172

loop_
_geom_torsion_atom_site_label_1
_geom_torsion_atom_site_label_2
_geom_torsion_atom_site_label_3
_geom_torsion_atom_site_label_4
_geom_torsion
C9 S1 C2 C17 179.32(14)
C9 S1 C2 C3 -2.35(10)
C3 C2 C17 C18 -177.86(13)
S1 C2 C17 C18 0.3(2)
C7 N2 C9 N1 -2.8(2)
C7 N2 C9 S1 174.64(10)
C3 N1 C9 N2 170.94(14)
C5 N1 C9 N2 -14.1(2)
C3 N1 C9 S1 -6.71(15)
C5 N1 C9 S1 168.21(10)
C2 S1 C9 N2 -172.76(13)
C2 S1 C9 N1 5.00(11)
C3 N1 C5 C6 -164.71(12)
C9 N1 C5 C6 20.67(17)
C3 N1 C5 C11 71.60(16)
C9 N1 C5 C11 -103.03(14)
C7 C6 C5 N1 -13.70(19)
C10 C6 C5 N1 167.22(12)
C7 C6 C5 C11 107.95(16)
C10 C6 C5 C11 -71.13(16)
C16 C11 C5 N1 -101.02(15)
C12 C11 C5 N1 77.65(16)
C16 C11 C5 C6 137.96(14)
C12 C11 C5 C6 -43.37(17)
C2 C17 C18 C19 169.68(15)
C2 C17 C18 C23 -9.4(2)
C10 C6 C7 N2 178.12(13)
C5 C6 C7 N2 -0.9(2)
C10 C6 C7 C1 -5.0(2)
C5 C6 C7 C1 175.96(14)
C9 N2 C7 C6 10.3(2)
C9 N2 C7 C1 -166.99(13)
C12 C11 C16 C15 -0.4(2)
C5 C11 C16 C15 178.24(13)
C9 N1 C3 O1 -174.93(13)
C5 N1 C3 O1 10.2(2)
C9 N1 C3 C2 4.85(17)
C5 N1 C3 C2 -169.99(12)
C17 C2 C3 O1 -2.5(2)
S1 C2 C3 O1 178.97(12)
C17 C2 C3 N1 177.70(13)
S1 C2 C3 N1 -0.80(14)
F2 C21 C20 C19 179.07(13)
C22 C21 C20 C19 -1.5(2)
C21 C20 C19 C18 0.0(2)
C23 C18 C19 C20 1.2(2)
C17 C18 C19 C20 -177.90(14)
C19 C18 C23 C22 -1.0(2)
C17 C18 C23 C22 178.08(14)
C11 C16 C15 F1 179.95(13)
C11 C16 C15 C14 -0.2(2)
C8 O3 C10 O2 -0.4(2)
C8 O3 C10 C6 178.65(13)
C7 C6 C10 O2 -16.7(3)
C5 C6 C10 O2 162.33(17)
C7 C6 C10 O3 164.23(14)
C5 C6 C10 O3 -16.70(18)
C14 C13 C12 C11 -0.9(2)
C16 C11 C12 C13 1.0(2)
C5 C11 C12 C13 -177.68(14)
F2 C21 C22 C23 -178.84(14)
C20 C21 C22 C23 1.7(2)
C18 C23 C22 C21 -0.4(2)
F1 C15 C14 C13 -179.84(14)
C16 C15 C14 C13 0.4(2)
C12 C13 C14 C15 0.2(2)
C10 O3 C8 C4 169.32(15)
